data_7702993
loop_
_publ_author_name
'Brach\<nakov\'a, Barbora'
'Matejov\'a, Simona'
'Moncol, J\'an'
'Herchel, Radovan'
'Pavlik, J\'an'
'Moreno-Pineda, Eufemio'
'Ruben, Mario'
'\<Salitro\<s, Ivan'

_publ_section_title
;
 Stereochemistry of coordination polyhedra vs. single ion magnetism in
 penta- and hexacoordinated Co(ii) complexes with tridentate rigid
 ligands.
;
_journal_issue 4
_journal_name_full 'Dalton transactions (Cambridge, England : 2003)'
_journal_page_first 1249
_journal_page_last 1264
_journal_paper_doi 10.1039/c9dt04592a
_journal_volume 49
_journal_year 2020
_chemical_formula_moiety 'C98 H114 Co N10, 2(C H4 O), 2(Br), H2 O'
_chemical_formula_sum 'C100 H124 Br2 Co N10 O3'
_chemical_formula_weight 1732.83
_space_group_crystal_system triclinic
_space_group_IT_number 2
_space_group_name_Hall '-P 1'
_space_group_name_H-M_alt 'P -1'
_atom_sites_solution_hydrogens mixed
_atom_sites_solution_primary dual
_audit_creation_date 2019-09-18
_audit_creation_method
;
Olex2 1.2
(compiled 2017.08.10 svn.r3458 for OlexSys, GUI svn.r5506)
;
_audit_update_record
;
2019-09-18 deposited with the CCDC.	2019-12-18 downloaded from the CCDC.
;
_cell_angle_alpha 67.463(2)
_cell_angle_beta 87.059(2)
_cell_angle_gamma 72.737(2)
_cell_formula_units_Z 2
_cell_length_a 13.5981(4)
_cell_length_b 18.2954(5)
_cell_length_c 21.4975(6)
_cell_measurement_reflns_used 90336
_cell_measurement_temperature 100
_cell_measurement_theta_max 71.67
_cell_measurement_theta_min 2.23
_cell_volume 4705.4(2)
_computing_cell_refinement 'STOE X-AREA'
_computing_data_collection 'STOE X-AREA'
_computing_data_reduction 'STOE X-RED'
_computing_molecular_graphics 'Olex2 (Dolomanov et al., 2009)'
_computing_publication_material
;
STOE & Cie GmbH, X-Area, software package for collecting single-crystal or
multi-domain crystal data on STOE area-detector diffractometers, for image 
processing, for the correction and scaling of reflection intensities and 
for outlier rejection, version 1.84, Darmstadt 2018
;
_computing_structure_refinement 'ShelXL (Sheldrick, 2015)'
_computing_structure_solution 'ShelXT (Sheldrick, 2015)'
_diffrn_ambient_temperature 100
_diffrn_detector 'Pilatus3R 300K'
_diffrn_detector_area_resol_mean 5.81
_diffrn_detector_type 'DECTRIS PILATUS3R 300K'
_diffrn_measured_fraction_theta_full 0.988
_diffrn_measured_fraction_theta_max 0.964
_diffrn_measurement_device 'Eulerian 4-circle diffractometer'
_diffrn_measurement_device_type 'Stoe Stadivari with Xenocs Genix3D Cu HF'
_diffrn_measurement_method '\w scans'
_diffrn_radiation_collimation '0.6 mm diameter'
_diffrn_radiation_monochromator 'Graded multilayer mirror'
_diffrn_radiation_polarisn_norm 270
_diffrn_radiation_type CuK\a
_diffrn_radiation_wavelength 1.54186
_diffrn_reflns_av_R_equivalents 0.0444
_diffrn_reflns_av_unetI/netI 0.0428
_diffrn_reflns_Laue_measured_fraction_full 0.988
_diffrn_reflns_Laue_measured_fraction_max 0.964
_diffrn_reflns_limit_h_max 16
_diffrn_reflns_limit_h_min -16
_diffrn_reflns_limit_k_max 22
_diffrn_reflns_limit_k_min -20
_diffrn_reflns_limit_l_max 19
_diffrn_reflns_limit_l_min -26
_diffrn_reflns_number 117780
_diffrn_reflns_point_group_measured_fraction_full 0.988
_diffrn_reflns_point_group_measured_fraction_max 0.964
_diffrn_reflns_theta_full 67.686
_diffrn_reflns_theta_max 71.529
_diffrn_reflns_theta_min 2.788
_diffrn_source 'Genix3D Cu HF'
_diffrn_source_current 0.600
_diffrn_source_power 0.030
_diffrn_source_voltage 50
_exptl_absorpt_coefficient_mu 2.836
_exptl_absorpt_correction_T_max 0.421
_exptl_absorpt_correction_T_min 0.361
_exptl_absorpt_correction_type multi-scan
_exptl_absorpt_process_details X-AREA
_exptl_crystal_colour 'yellowish orange'
_exptl_crystal_colour_modifier yellowish
_exptl_crystal_colour_primary orange
_exptl_crystal_density_diffrn 1.223
_exptl_crystal_description plate
_exptl_crystal_F_000 1830
_exptl_crystal_size_max 0.45
_exptl_crystal_size_mid 0.25
_exptl_crystal_size_min 0.15
_refine_diff_density_max 0.845
_refine_diff_density_min -0.853
_refine_diff_density_rms 0.058
_refine_ls_extinction_method none
_refine_ls_goodness_of_fit_ref 0.933
_refine_ls_hydrogen_treatment mixed
_refine_ls_matrix_type full
_refine_ls_number_parameters 1088
_refine_ls_number_reflns 17704
_refine_ls_number_restraints 30
_refine_ls_restrained_S_all 0.941
_refine_ls_R_factor_all 0.0502
_refine_ls_R_factor_gt 0.0378
_refine_ls_shift/su_max 0.002
_refine_ls_shift/su_mean 0.000
_refine_ls_structure_factor_coef Fsqd
_refine_ls_weighting_details 'w=1/[\s^2^(Fo^2^)+(0.0645P)^2^] where P=(Fo^2^+2Fc^2^)/3'
_refine_ls_weighting_scheme calc
_refine_ls_wR_factor_gt 0.0944
_refine_ls_wR_factor_ref 0.0977
_reflns_Friedel_coverage 0.000
_reflns_number_gt 13322
_reflns_number_total 17704
_reflns_threshold_expression 'I > 2\s(I)'
_cod_data_source_file c9dt04592a2.cif
_cod_data_source_block 4
_cod_depositor_comments 'Adding full bibliography for 7702990--7702993.cif.'
_cod_database_code 7702993
_shelx_shelxl_version_number 2018/3
_shelx_space_group_comment
;
The symmetry employed for this shelxl refinement is uniquely defined
by the following loop, which should always be used as a source of
symmetry information in preference to the above space-group names.
They are only intended as comments.
;
_shelx_estimated_absorpt_t_max 0.676
_shelx_estimated_absorpt_t_min 0.362
_olex2_refinement_description
;
1. Fixed Uiso
 At 1.2 times of:
  All C(H) groups, All C(H,H) groups
 At 1.5 times of:
  All C(H,H,H) groups, All O(H) groups
2. Restrained distances
 C95-C96 \\sim C95-C97 \\sim C95-C98 \\sim C95-C96A \\sim C95-C97A \\sim
C95-C98A
 with sigma of 0.02
 C96-C97 \\sim C96-C98 \\sim C97-C98 \\sim C96A-C97A \\sim C96A-C98A \\sim
C97A-C98A
 with sigma of 0.02
3. Uiso/Uaniso restraints and constraints
Uanis(C96) = Uanis(C96A)
Uanis(C97) = Uanis(C97A)
Uanis(C98) = Uanis(C98A)
4. Rigid body (RIGU) restrains
 C96, C97, C98, C96A, C97A, C98A
 with sigma for 1-2 distances of 0.004 and sigma for 1-3 distances of 0.004
5. Others
 Sof(C96A)=Sof(H96D)=Sof(H96E)=Sof(H96F)=Sof(C97A)=Sof(H97D)=Sof(H97E)=
 Sof(H97F)=Sof(C98A)=Sof(H98D)=Sof(H98E)=Sof(H98F)=1-FVAR(1)
 Sof(C96)=Sof(H96A)=Sof(H96B)=Sof(H96C)=Sof(C97)=Sof(H97A)=Sof(H97B)=Sof(H97C)=
 Sof(C98)=Sof(H98A)=Sof(H98B)=Sof(H98C)=FVAR(1)
6.a Secondary CH2 refined with riding coordinates:
 C39(H39A,H39B), C54(H54A,H54B), C69(H69A,H69B), C80(H80A,H80B)
6.b Me refined with riding coordinates:
 C96(H96A,H96B,H96C), C97(H97A,H97B,H97C), C98(H98A,H98B,H98C), C96A(H96D,H96E,
 H96F), C97A(H97D,H97E,H97F), C98A(H98D,H98E,H98F)
6.c Aromatic/amide H refined with riding coordinates:
 C2(H2), C3(H3), C4(H4), C5(H5), C9(H9), C10(H10), C11(H11), C15(H15),
 C16(H16), C17(H17), C18(H18), C21(H21), C22(H22), C23(H23), C24(H24), C28(H28),
  C29(H29), C30(H30), C34(H34), C35(H35), C36(H36), C37(H37), C41(H41),
 C43(H43), C45(H45), C56(H56), C58(H58), C60(H60), C71(H71), C73(H73), C75(H75),
  C82(H82), C84(H84), C86(H86)
6.d Idealised Me refined as rotating group:
 C47(H47A,H47B,H47C), C48(H48A,H48B,H48C), C49(H49A,H49B,H49C), C51(H51A,H51B,
 H51C), C52(H52A,H52B,H52C), C53(H53A,H53B,H53C), C62(H62A,H62B,H62C), C63(H63A,
 H63B,H63C), C64(H64A,H64B,H64C), C66(H66A,H66B,H66C), C67(H67A,H67B,H67C),
 C68(H68A,H68B,H68C), C77(H77A,H77B,H77C), C78(H78A,H78B,H78C), C79(H79A,H79B,
 H79C), C88(H88A,H88B,H88C), C89(H89A,H89B,H89C), C90(H90A,H90B,H90C), C92(H92A,
 H92B,H92C), C93(H93A,H93B,H93C), C94(H94A,H94B,H94C), C100(H10A,H10B,H10C),
 C99(H99A,H99B,H99C)
6.e Idealised tetrahedral OH refined as rotating group:
 O2(H2A), O1(H1)
;
_olex2_submission_special_instructions 'No special instructions were received'

loop_
_space_group_symop_operation_xyz
'x, y, z'
'-x, -y, -z'

loop_
_atom_site_label
_atom_site_type_symbol
_atom_site_fract_x
_atom_site_fract_y
_atom_site_fract_z
_atom_site_U_iso_or_equiv
_atom_site_adp_type
_atom_site_occupancy
_atom_site_site_symmetry_order
_atom_site_calc_flag
_atom_site_refinement_flags_posn
_atom_site_refinement_flags_adp
_atom_site_refinement_flags_occupancy
_atom_site_disorder_assembly
_atom_site_disorder_group
Co1 Co 0.38682(2) 0.52299(2) 0.22481(2) 0.02093(8) Uani 1 1 d . . . . .
N1 N 0.38524(12) 0.41241(10) 0.30883(9) 0.0224(4) Uani 1 1 d . . . . .
N2 N 0.28190(13) 0.36016(11) 0.38629(9) 0.0238(4) Uani 1 1 d . . . . .
N3 N 0.23497(12) 0.52140(10) 0.22036(9) 0.0219(4) Uani 1 1 d . . . . .
N4 N 0.31149(13) 0.63580(10) 0.14122(9) 0.0232(4) Uani 1 1 d . . . . .
N5 N 0.18726(13) 0.69333(10) 0.05747(9) 0.0244(4) Uani 1 1 d . . . . .
N6 N 0.45085(12) 0.46975(10) 0.15439(9) 0.0222(4) Uani 1 1 d . . . . .
N7 N 0.58052(12) 0.44234(10) 0.09095(8) 0.0201(4) Uani 1 1 d . . . . .
N8 N 0.53731(12) 0.53028(10) 0.21957(9) 0.0204(4) Uani 1 1 d . . . . .
N9 N 0.39912(14) 0.57100(11) 0.29844(10) 0.0280(4) Uani 1 1 d . . . . .
N10 N 0.50859(15) 0.58327(11) 0.36530(9) 0.0288(4) Uani 1 1 d . . . . .
C1 C 0.44395(16) 0.36274(13) 0.36885(11) 0.0239(4) Uani 1 1 d . . . . .
C2 C 0.54946(16) 0.34431(14) 0.38481(12) 0.0277(5) Uani 1 1 d . . . . .
H2 H 0.593283 0.366830 0.351989 0.033 Uiso 1 1 calc R . . . .
C3 C 0.58680(18) 0.29237(15) 0.44982(12) 0.0341(5) Uani 1 1 d . . . . .
H3 H 0.658069 0.278534 0.462104 0.041 Uiso 1 1 calc R . . . .
C4 C 0.5221(2) 0.25897(17) 0.49891(13) 0.0385(6) Uani 1 1 d . . . . .
H4 H 0.551202 0.222815 0.543244 0.046 Uiso 1 1 calc R . . . .
C5 C 0.41772(18) 0.27729(15) 0.48439(12) 0.0329(5) Uani 1 1 d . . . . .
H5 H 0.373816 0.255708 0.517620 0.039 Uiso 1 1 calc R . . . .
C6 C 0.38081(16) 0.32920(13) 0.41826(11) 0.0257(5) Uani 1 1 d . . . . .
C7 C 0.28980(15) 0.40879(12) 0.32151(11) 0.0227(4) Uani 1 1 d . . . . .
C8 C 0.20650(15) 0.45976(12) 0.26809(11) 0.0228(4) Uani 1 1 d . . . . .
C9 C 0.11172(16) 0.44838(14) 0.26179(13) 0.0318(5) Uani 1 1 d . . . . .
H9 H 0.092669 0.403628 0.294793 0.038 Uiso 1 1 calc R . . . .
C10 C 0.04584(17) 0.50400(15) 0.20612(13) 0.0375(6) Uani 1 1 d . . . . .
H10 H -0.019348 0.497239 0.200585 0.045 Uiso 1 1 calc R . . . .
C11 C 0.07336(17) 0.56951(15) 0.15825(13) 0.0348(5) Uani 1 1 d . . . . .
H11 H 0.027009 0.608955 0.120823 0.042 Uiso 1 1 calc R . . . .
C12 C 0.17067(15) 0.57588(12) 0.16653(11) 0.0242(5) Uani 1 1 d . . . . .
C13 C 0.21985(15) 0.63665(12) 0.12070(11) 0.0241(5) Uani 1 1 d . . . . .
C14 C 0.26220(15) 0.73306(12) 0.03523(11) 0.0241(5) Uani 1 1 d . . . . .
C15 C 0.26849(17) 0.79671(13) -0.02525(12) 0.0290(5) Uani 1 1 d . . . . .
H15 H 0.216928 0.819899 -0.061414 0.035 Uiso 1 1 calc R . . . .
C16 C 0.35382(18) 0.82425(13) -0.02975(12) 0.0313(5) Uani 1 1 d . . . . .
H16 H 0.361557 0.867164 -0.070312 0.038 Uiso 1 1 calc R . . . .
C17 C 0.42903(17) 0.79076(13) 0.02368(12) 0.0301(5) Uani 1 1 d . . . . .
H17 H 0.485309 0.812811 0.018941 0.036 Uiso 1 1 calc R . . . .
C18 C 0.42414(16) 0.72676(13) 0.08301(12) 0.0259(5) Uani 1 1 d . . . . .
H18 H 0.476403 0.703604 0.118748 0.031 Uiso 1 1 calc R . . . .
C19 C 0.33892(16) 0.69731(12) 0.08842(11) 0.0237(4) Uani 1 1 d . . . . .
C20 C 0.42319(15) 0.43190(12) 0.11645(11) 0.0223(4) Uani 1 1 d . . . . .
C21 C 0.33348(16) 0.41036(13) 0.11437(12) 0.0284(5) Uani 1 1 d . . . . .
H21 H 0.278261 0.422086 0.141395 0.034 Uiso 1 1 calc R . . . .
C22 C 0.32823(17) 0.37166(14) 0.07186(12) 0.0312(5) Uani 1 1 d . . . . .
H22 H 0.268120 0.356250 0.069455 0.037 Uiso 1 1 calc R . . . .
C23 C 0.40955(17) 0.35418(13) 0.03168(12) 0.0297(5) Uani 1 1 d . . . . .
H23 H 0.402874 0.327465 0.002654 0.036 Uiso 1 1 calc R . . . .
C24 C 0.49870(16) 0.37478(13) 0.03329(11) 0.0265(5) Uani 1 1 d . . . . .
H24 H 0.553858 0.362701 0.006331 0.032 Uiso 1 1 calc R . . . .
C25 C 0.50370(15) 0.41422(12) 0.07650(11) 0.0219(4) Uani 1 1 d . . . . .
C26 C 0.54549(14) 0.47430(12) 0.13855(10) 0.0198(4) Uani 1 1 d . . . . .
C27 C 0.59522(15) 0.51240(12) 0.17168(10) 0.0205(4) Uani 1 1 d . . . . .
C28 C 0.68697(16) 0.53249(13) 0.15776(11) 0.0259(5) Uani 1 1 d . . . . .
H28 H 0.728354 0.519750 0.124150 0.031 Uiso 1 1 calc R . . . .
C29 C 0.71646(16) 0.57157(13) 0.19421(12) 0.0274(5) Uani 1 1 d . . . . .
H29 H 0.777956 0.587177 0.184505 0.033 Uiso 1 1 calc R . . . .
C30 C 0.65821(16) 0.58826(13) 0.24433(11) 0.0264(5) Uani 1 1 d . . . . .
H30 H 0.678836 0.614592 0.269606 0.032 Uiso 1 1 calc R . . . .
C31 C 0.56803(16) 0.56512(12) 0.25657(11) 0.0226(4) Uani 1 1 d . . . . .
C32 C 0.49288(17) 0.57576(13) 0.30650(11) 0.0249(5) Uani 1 1 d . . . . .
C33 C 0.34933(19) 0.57640(14) 0.35522(12) 0.0316(5) Uani 1 1 d . . . . .
C34 C 0.2492(2) 0.57504(15) 0.37262(15) 0.0419(6) Uani 1 1 d . . . . .
H34 H 0.202288 0.571314 0.343497 0.050 Uiso 1 1 calc R . . . .
C35 C 0.2217(2) 0.57936(16) 0.43414(15) 0.0466(7) Uani 1 1 d . . . . .
H35 H 0.154603 0.577844 0.448053 0.056 Uiso 1 1 calc R . . . .
C36 C 0.2906(2) 0.58594(16) 0.47636(14) 0.0487(8) Uani 1 1 d . . . . .
H36 H 0.269007 0.588086 0.518519 0.058 Uiso 1 1 calc R . . . .
C37 C 0.3891(2) 0.58943(15) 0.45923(13) 0.0413(6) Uani 1 1 d . . . . .
H37 H 0.434975 0.595004 0.487819 0.050 Uiso 1 1 calc R . . . .
C38 C 0.41674(19) 0.58425(13) 0.39722(12) 0.0318(5) Uani 1 1 d . . . . .
C39 C 0.18849(16) 0.34899(13) 0.42093(12) 0.0266(5) Uani 1 1 d . . . . .
H39A H 0.128351 0.395819 0.394858 0.032 Uiso 1 1 calc R . . . .
H39B H 0.194366 0.351071 0.465896 0.032 Uiso 1 1 calc R . . . .
C40 C 0.16849(15) 0.26811(13) 0.43010(11) 0.0232(4) Uani 1 1 d . . . . .
C41 C 0.24189(16) 0.20437(13) 0.41905(11) 0.0262(5) Uani 1 1 d . . . . .
H41 H 0.304587 0.212748 0.400708 0.031 Uiso 1 1 calc R . . . .
C42 C 0.22510(17) 0.12787(13) 0.43450(11) 0.0271(5) Uani 1 1 d . . . . .
C43 C 0.13265(16) 0.11823(13) 0.46098(12) 0.0282(5) Uani 1 1 d . . . . .
H43 H 0.120692 0.066194 0.472252 0.034 Uiso 1 1 calc R . . . .
C44 C 0.05625(16) 0.18168(13) 0.47184(11) 0.0259(5) Uani 1 1 d . . . . .
C45 C 0.07527(16) 0.25734(13) 0.45550(11) 0.0242(4) Uani 1 1 d . . . . .
H45 H 0.024303 0.301941 0.461712 0.029 Uiso 1 1 calc R . . . .
C46 C 0.30817(19) 0.05393(14) 0.42739(13) 0.0358(6) Uani 1 1 d . . . . .
C47 C 0.3956(2) 0.08051(18) 0.38602(18) 0.0564(8) Uani 1 1 d . . . . .
H47A H 0.367001 0.122739 0.341394 0.085 Uiso 1 1 calc GR . . . .
H47B H 0.445184 0.032270 0.380837 0.085 Uiso 1 1 calc GR . . . .
H47C H 0.430574 0.103519 0.409358 0.085 Uiso 1 1 calc GR . . . .
C48 C 0.3518(3) -0.00893(18) 0.49829(16) 0.0603(9) Uani 1 1 d . . . . .
H48A H 0.384170 0.016605 0.520705 0.090 Uiso 1 1 calc GR . . . .
H48B H 0.403424 -0.057521 0.495020 0.090 Uiso 1 1 calc GR . . . .
H48C H 0.295775 -0.026134 0.524560 0.090 Uiso 1 1 calc GR . . . .
C49 C 0.2622(3) 0.0116(2) 0.39259(19) 0.0618(9) Uani 1 1 d . . . . .
H49A H 0.206326 -0.006598 0.418302 0.093 Uiso 1 1 calc GR . . . .
H49B H 0.315985 -0.036590 0.390345 0.093 Uiso 1 1 calc GR . . . .
H49C H 0.234898 0.050801 0.346778 0.093 Uiso 1 1 calc GR . . . .
C50 C -0.04332(16) 0.16519(13) 0.50272(12) 0.0291(5) Uani 1 1 d . . . . .
C51 C -0.11686(17) 0.24142(14) 0.51152(13) 0.0350(6) Uani 1 1 d . . . . .
H51A H -0.177878 0.227823 0.533117 0.052 Uiso 1 1 calc GR . . . .
H51B H -0.138115 0.286865 0.467219 0.052 Uiso 1 1 calc GR . . . .
H51C H -0.081735 0.258457 0.539867 0.052 Uiso 1 1 calc GR . . . .
C52 C -0.09837(19) 0.14027(16) 0.45715(14) 0.0404(6) Uani 1 1 d . . . . .
H52A H -0.053605 0.089021 0.453973 0.061 Uiso 1 1 calc GR . . . .
H52B H -0.113970 0.184621 0.412014 0.061 Uiso 1 1 calc GR . . . .
H52C H -0.162755 0.131224 0.476326 0.061 Uiso 1 1 calc GR . . . .
C53 C -0.01532(18) 0.09411(15) 0.57278(13) 0.0361(6) Uani 1 1 d . . . . .
H53A H 0.031656 0.044387 0.568321 0.054 Uiso 1 1 calc GR . . . .
H53B H -0.078284 0.082229 0.592329 0.054 Uiso 1 1 calc GR . . . .
H53C H 0.018490 0.110444 0.602299 0.054 Uiso 1 1 calc GR . . . .
C54 C 0.08357(15) 0.72590(13) 0.02281(12) 0.0268(5) Uani 1 1 d . . . . .
H54A H 0.055774 0.679248 0.029932 0.032 Uiso 1 1 calc R . . . .
H54B H 0.088416 0.753961 -0.026306 0.032 Uiso 1 1 calc R . . . .
C55 C 0.01007(16) 0.78704(12) 0.04886(11) 0.0253(5) Uani 1 1 d . . . . .
C56 C -0.09552(16) 0.80098(13) 0.04088(12) 0.0270(5) Uani 1 1 d . . . . .
H56 H -0.120321 0.770528 0.021459 0.032 Uiso 1 1 calc R . . . .
C57 C -0.16535(15) 0.85934(13) 0.06116(12) 0.0266(5) Uani 1 1 d . . . . .
C58 C -0.12669(16) 0.90253(13) 0.08972(11) 0.0268(5) Uani 1 1 d . . . . .
H58 H -0.173978 0.942486 0.103471 0.032 Uiso 1 1 calc R . . . .
C59 C -0.02098(16) 0.88954(13) 0.09902(11) 0.0247(5) Uani 1 1 d . . . . .
C60 C 0.04633(15) 0.83056(13) 0.07802(11) 0.0248(5) Uani 1 1 d . . . . .
H60 H 0.118674 0.820055 0.083874 0.030 Uiso 1 1 calc R . . . .
C61 C -0.28183(16) 0.87195(13) 0.05299(13) 0.0308(5) Uani 1 1 d . . . . .
C62 C -0.30585(17) 0.79489(15) 0.10462(14) 0.0376(6) Uani 1 1 d . . . . .
H62A H -0.265741 0.745628 0.096444 0.056 Uiso 1 1 calc GR . . . .
H62B H -0.379674 0.801627 0.099972 0.056 Uiso 1 1 calc GR . . . .
H62C H -0.287438 0.788279 0.150362 0.056 Uiso 1 1 calc GR . . . .
C63 C -0.31072(18) 0.88203(18) -0.01822(14) 0.0442(7) Uani 1 1 d . . . . .
H63A H -0.287346 0.926661 -0.051371 0.066 Uiso 1 1 calc GR . . . .
H63B H -0.385828 0.895881 -0.024656 0.066 Uiso 1 1 calc GR . . . .
H63C H -0.277534 0.830033 -0.024299 0.066 Uiso 1 1 calc GR . . . .
C64 C -0.34713(18) 0.94825(16) 0.06588(18) 0.0513(8) Uani 1 1 d . . . . .
H64A H -0.331728 0.940801 0.112349 0.077 Uiso 1 1 calc GR . . . .
H64B H -0.420532 0.955009 0.059153 0.077 Uiso 1 1 calc GR . . . .
H64C H -0.330867 0.997733 0.034386 0.077 Uiso 1 1 calc GR . . . .
C65 C 0.02285(16) 0.93438(13) 0.13251(12) 0.0288(5) Uani 1 1 d . . . . .
C66 C 0.10462(19) 0.96958(16) 0.09020(14) 0.0377(6) Uani 1 1 d . . . . .
H66A H 0.160417 0.924317 0.085177 0.057 Uiso 1 1 calc GR . . . .
H66B H 0.132698 0.997204 0.112852 0.057 Uiso 1 1 calc GR . . . .
H66C H 0.073018 1.009722 0.045541 0.057 Uiso 1 1 calc GR . . . .
C67 C 0.0718(2) 0.87199(16) 0.20284(13) 0.0412(6) Uani 1 1 d . . . . .
H67A H 0.020004 0.847961 0.229112 0.062 Uiso 1 1 calc GR . . . .
H67B H 0.096889 0.900465 0.226080 0.062 Uiso 1 1 calc GR . . . .
H67C H 0.129631 0.827748 0.198170 0.062 Uiso 1 1 calc GR . . . .
C68 C -0.06066(19) 1.00756(15) 0.13988(14) 0.0385(6) Uani 1 1 d . . . . .
H68A H -0.092442 1.047398 0.095170 0.058 Uiso 1 1 calc GR . . . .
H68B H -0.029406 1.034795 0.161227 0.058 Uiso 1 1 calc GR . . . .
H68C H -0.113515 0.987293 0.167942 0.058 Uiso 1 1 calc GR . . . .
C69 C 0.68680(15) 0.42036(13) 0.07040(11) 0.0232(4) Uani 1 1 d . . . . .
H69A H 0.715273 0.467100 0.061330 0.028 Uiso 1 1 calc R . . . .
H69B H 0.685986 0.410748 0.028161 0.028 Uiso 1 1 calc R . . . .
C70 C 0.75535(15) 0.34316(12) 0.12475(11) 0.0226(4) Uani 1 1 d . . . . .
C71 C 0.71381(15) 0.28435(13) 0.16981(11) 0.0240(4) Uani 1 1 d . . . . .
H71 H 0.641400 0.293432 0.166746 0.029 Uiso 1 1 calc R . . . .
C72 C 0.77547(16) 0.21236(13) 0.21942(11) 0.0248(5) Uani 1 1 d . . . . .
C73 C 0.88112(16) 0.20075(14) 0.22233(12) 0.0294(5) Uani 1 1 d . . . . .
H73 H 0.924511 0.151608 0.255536 0.035 Uiso 1 1 calc R . . . .
C74 C 0.92563(16) 0.25883(15) 0.17810(12) 0.0308(5) Uani 1 1 d . . . . .
C75 C 0.86150(16) 0.33018(14) 0.12939(12) 0.0283(5) Uani 1 1 d . . . . .
H75 H 0.890324 0.370536 0.098917 0.034 Uiso 1 1 calc R . . . .
C76 C 0.72409(17) 0.15089(13) 0.26861(12) 0.0303(5) Uani 1 1 d . . . . .
C77 C 0.8030(2) 0.07522(14) 0.31973(13) 0.0382(6) Uani 1 1 d . . . . .
H77A H 0.850658 0.045074 0.295792 0.057 Uiso 1 1 calc GR . . . .
H77B H 0.766885 0.038594 0.351154 0.057 Uiso 1 1 calc GR . . . .
H77C H 0.841849 0.093590 0.344935 0.057 Uiso 1 1 calc GR . . . .
C78 C 0.6654(2) 0.12098(15) 0.22900(13) 0.0396(6) Uani 1 1 d . . . . .
H78A H 0.611963 0.168523 0.197900 0.059 Uiso 1 1 calc GR . . . .
H78B H 0.633077 0.081312 0.260501 0.059 Uiso 1 1 calc GR . . . .
H78C H 0.713601 0.093968 0.203250 0.059 Uiso 1 1 calc GR . . . .
C79 C 0.6492(2) 0.19476(16) 0.30843(14) 0.0421(6) Uani 1 1 d . . . . .
H79A H 0.687619 0.212866 0.334103 0.063 Uiso 1 1 calc GR . . . .
H79B H 0.615068 0.156247 0.339595 0.063 Uiso 1 1 calc GR . . . .
H79C H 0.597082 0.243103 0.276955 0.063 Uiso 1 1 calc GR . . . .
C80 C 0.59611(19) 0.60051(14) 0.38720(12) 0.0320(5) Uani 1 1 d . . . . .
H80A H 0.660991 0.564633 0.378354 0.038 Uiso 1 1 calc R . . . .
H80B H 0.596077 0.586428 0.436495 0.038 Uiso 1 1 calc R . . . .
C81 C 0.59347(18) 0.69055(13) 0.35157(11) 0.0278(5) Uani 1 1 d . . . . .
C82 C 0.50707(18) 0.75027(14) 0.31288(11) 0.0286(5) Uani 1 1 d . . . . .
H82 H 0.448463 0.734659 0.307277 0.034 Uiso 1 1 calc R . . . .
C83 C 0.50472(18) 0.83386(14) 0.28169(12) 0.0305(5) Uani 1 1 d . . . . .
C84 C 0.58918(19) 0.85467(14) 0.29278(12) 0.0346(5) Uani 1 1 d . . . . .
H84 H 0.587274 0.911312 0.273291 0.042 Uiso 1 1 calc R . . . .
C85 C 0.67841(19) 0.79580(15) 0.33175(12) 0.0343(5) Uani 1 1 d . . . . .
C86 C 0.67994(18) 0.71287(14) 0.35978(12) 0.0314(5) Uani 1 1 d . . . . .
H86 H 0.740398 0.671305 0.384654 0.038 Uiso 1 1 calc R . . . .
C87 C 0.40860(18) 0.89743(15) 0.23674(13) 0.0358(5) Uani 1 1 d . . . . .
C88 C 0.3991(2) 0.87718(17) 0.17504(14) 0.0444(6) Uani 1 1 d . . . . .
H88A H 0.460278 0.880749 0.149322 0.067 Uiso 1 1 calc GR . . . .
H88B H 0.337286 0.916921 0.146412 0.067 Uiso 1 1 calc GR . . . .
H88C H 0.393472 0.820889 0.189822 0.067 Uiso 1 1 calc GR . . . .
C89 C 0.3113(2) 0.89241(19) 0.27623(16) 0.0515(7) Uani 1 1 d . . . . .
H89A H 0.301749 0.837934 0.287122 0.077 Uiso 1 1 calc GR . . . .
H89B H 0.250939 0.935889 0.248592 0.077 Uiso 1 1 calc GR . . . .
H89C H 0.319504 0.900226 0.318077 0.077 Uiso 1 1 calc GR . . . .
C90 C 0.4140(2) 0.98635(16) 0.21263(17) 0.0538(8) Uani 1 1 d . . . . .
H90A H 0.422950 0.999302 0.251803 0.081 Uiso 1 1 calc GR . . . .
H90B H 0.349926 1.024942 0.186092 0.081 Uiso 1 1 calc GR . . . .
H90C H 0.472607 0.991768 0.184573 0.081 Uiso 1 1 calc GR . . . .
C91 C 0.7667(2) 0.82512(16) 0.34434(13) 0.0388(6) Uani 1 1 d . . . . .
C92 C 0.79781(19) 0.88080(16) 0.27694(13) 0.0371(6) Uani 1 1 d . . . . .
H92A H 0.816654 0.850333 0.247099 0.056 Uiso 1 1 calc GR . . . .
H92B H 0.856946 0.896693 0.285520 0.056 Uiso 1 1 calc GR . . . .
H92C H 0.739597 0.930761 0.255370 0.056 Uiso 1 1 calc GR . . . .
C93 C 0.7311(2) 0.87576(17) 0.38890(14) 0.0425(6) Uani 1 1 d . . . . .
H93A H 0.787512 0.894817 0.397042 0.064 Uiso 1 1 calc GR . . . .
H93B H 0.711671 0.840836 0.432094 0.064 Uiso 1 1 calc GR . . . .
H93C H 0.671425 0.923826 0.365879 0.064 Uiso 1 1 calc GR . . . .
C94 C 0.8620(2) 0.75290(17) 0.38040(14) 0.0429(6) Uani 1 1 d . . . . .
H94A H 0.884478 0.718526 0.353781 0.064 Uiso 1 1 calc GR . . . .
H94B H 0.845148 0.719294 0.425043 0.064 Uiso 1 1 calc GR . . . .
H94C H 0.917649 0.774511 0.385550 0.064 Uiso 1 1 calc GR . . . .
C95 C 1.04326(17) 0.24320(17) 0.18502(13) 0.0426(6) Uani 1 1 d D . . . .
C96 C 1.0743(3) 0.3211(3) 0.1386(3) 0.0630(13) Uani 0.717(3) 1 d D U P A 1
H96A H 1.035845 0.368920 0.149192 0.095 Uiso 0.717(3) 1 calc R . P A 1
H96B H 1.148532 0.310677 0.146193 0.095 Uiso 0.717(3) 1 calc R . P A 1
H96C H 1.058105 0.332603 0.091250 0.095 Uiso 0.717(3) 1 calc R . P A 1
C97 C 1.0742(3) 0.2316(3) 0.2581(2) 0.0519(10) Uani 0.717(3) 1 d D U P A 1
H97A H 1.036518 0.281375 0.266307 0.078 Uiso 0.717(3) 1 calc R . P A 1
H97B H 1.056719 0.183450 0.290963 0.078 Uiso 0.717(3) 1 calc R . P A 1
H97C H 1.148568 0.222619 0.262798 0.078 Uiso 0.717(3) 1 calc R . P A 1
C98 C 1.0991(3) 0.1688(3) 0.1713(3) 0.0604(12) Uani 0.717(3) 1 d D U P A 1
H98A H 1.173623 0.159387 0.175802 0.091 Uiso 0.717(3) 1 calc R . P A 1
H98B H 1.081539 0.120398 0.203655 0.091 Uiso 0.717(3) 1 calc R . P A 1
H98C H 1.079052 0.177215 0.125313 0.091 Uiso 0.717(3) 1 calc R . P A 1
C96A C 1.0678(8) 0.3152(6) 0.1842(6) 0.0630(13) Uani 0.283(3) 1 d D U P A 2
H96D H 1.142906 0.302918 0.188722 0.095 Uiso 0.283(3) 1 calc R . P A 2
H96E H 1.040063 0.362032 0.141543 0.095 Uiso 0.283(3) 1 calc R . P A 2
H96F H 1.037059 0.329320 0.221936 0.095 Uiso 0.283(3) 1 calc R . P A 2
C97A C 1.0994(7) 0.1621(6) 0.2449(4) 0.0519(10) Uani 0.283(3) 1 d D U P A 2
H97D H 1.079732 0.115725 0.242644 0.078 Uiso 0.283(3) 1 calc R . P A 2
H97E H 1.174270 0.151114 0.242291 0.078 Uiso 0.283(3) 1 calc R . P A 2
H97F H 1.079808 0.168084 0.287584 0.078 Uiso 0.283(3) 1 calc R . P A 2
C98A C 1.0893(7) 0.2218(7) 0.1208(5) 0.0604(12) Uani 0.283(3) 1 d D U P A 2
H98D H 1.072440 0.172938 0.121620 0.091 Uiso 0.283(3) 1 calc R . P A 2
H98E H 1.058889 0.269148 0.078928 0.091 Uiso 0.283(3) 1 calc R . P A 2
H98F H 1.164468 0.210260 0.123094 0.091 Uiso 0.283(3) 1 calc R . P A 2
O2 O 0.76195(14) 0.39178(12) 0.33860(10) 0.0500(5) Uani 1 1 d . . . . .
H2A H 0.787995 0.418778 0.353360 0.075 Uiso 1 1 calc GR . . . .
C100 C 0.8337(2) 0.35583(17) 0.30094(15) 0.0501(7) Uani 1 1 d . . . . .
H10A H 0.848104 0.399749 0.261360 0.075 Uiso 1 1 calc GR . . . .
H10B H 0.805011 0.321437 0.286158 0.075 Uiso 1 1 calc GR . . . .
H10C H 0.897825 0.321293 0.329106 0.075 Uiso 1 1 calc GR . . . .
O1 O 0.00727(18) 0.63069(16) 0.28159(13) 0.0716(6) Uani 1 1 d . . . . .
H1 H -0.015471 0.600597 0.315743 0.107 Uiso 1 1 calc GR . . . .
C99 C -0.0767(3) 0.6843(2) 0.23157(18) 0.0667(9) Uani 1 1 d . . . . .
H99A H -0.053631 0.727687 0.196501 0.100 Uiso 1 1 calc GR . . . .
H99B H -0.134459 0.710023 0.253010 0.100 Uiso 1 1 calc GR . . . .
H99C H -0.099037 0.651809 0.211164 0.100 Uiso 1 1 calc GR . . . .
Br1 Br -0.13364(2) 0.60164(2) 0.05000(2) 0.03177(7) Uani 1 1 d . . . . .
Br2 Br 0.89220(2) 0.49365(2) 0.37730(2) 0.04865(8) Uani 1 1 d . . . . .
O1W O 0.88549(15) 0.46873(11) -0.02679(10) 0.0391(4) Uani 1 1 d . . . . .
H1WA H 0.943(3) 0.455(2) -0.0319(17) 0.064(11) Uiso 1 1 d . . . . .
H1WB H 0.869(3) 0.505(2) -0.0104(19) 0.079(12) Uiso 1 1 d . . . . .

loop_
_atom_site_aniso_label
_atom_site_aniso_U_11
_atom_site_aniso_U_22
_atom_site_aniso_U_33
_atom_site_aniso_U_23
_atom_site_aniso_U_13
_atom_site_aniso_U_12
Co1 0.01874(17) 0.02171(17) 0.0258(2) -0.01089(16) 0.00479(13) -0.00917(13)
N1 0.0202(9) 0.0228(9) 0.0266(10) -0.0107(8) 0.0033(7) -0.0088(7)
N2 0.0241(9) 0.0245(9) 0.0261(11) -0.0102(8) 0.0048(7) -0.0121(7)
N3 0.0191(8) 0.0201(8) 0.0282(10) -0.0111(8) 0.0052(7) -0.0065(7)
N4 0.0209(9) 0.0212(8) 0.0293(10) -0.0111(8) 0.0063(7) -0.0077(7)
N5 0.0196(9) 0.0198(8) 0.0296(11) -0.0069(8) 0.0014(7) -0.0032(7)
N6 0.0192(8) 0.0223(8) 0.0267(10) -0.0102(8) 0.0026(7) -0.0077(7)
N7 0.0181(8) 0.0195(8) 0.0204(10) -0.0065(8) 0.0011(7) -0.0038(6)
N8 0.0213(8) 0.0191(8) 0.0201(10) -0.0055(8) 0.0012(7) -0.0080(7)
N9 0.0327(10) 0.0291(9) 0.0323(11) -0.0171(9) 0.0124(8) -0.0181(8)
N10 0.0412(11) 0.0240(9) 0.0247(11) -0.0089(9) 0.0035(8) -0.0155(8)
C1 0.0262(11) 0.0244(10) 0.0262(12) -0.0136(10) 0.0028(9) -0.0097(8)
C2 0.0271(11) 0.0337(12) 0.0290(13) -0.0169(11) 0.0021(9) -0.0123(9)
C3 0.0295(12) 0.0459(14) 0.0336(15) -0.0199(12) -0.0037(10) -0.0137(10)
C4 0.0445(14) 0.0470(15) 0.0252(14) -0.0136(12) -0.0062(10) -0.0144(12)
C5 0.0379(13) 0.0389(13) 0.0260(14) -0.0132(11) 0.0040(10) -0.0168(10)
C6 0.0283(11) 0.0262(11) 0.0273(13) -0.0134(10) 0.0003(9) -0.0103(9)
C7 0.0239(11) 0.0203(10) 0.0280(13) -0.0112(10) 0.0042(8) -0.0104(8)
C8 0.0205(10) 0.0207(10) 0.0292(12) -0.0103(10) 0.0062(8) -0.0089(8)
C9 0.0258(11) 0.0282(11) 0.0387(14) -0.0061(11) 0.0039(10) -0.0136(9)
C10 0.0211(11) 0.0383(13) 0.0476(16) -0.0074(13) -0.0003(10) -0.0129(10)
C11 0.0211(11) 0.0346(12) 0.0407(15) -0.0056(12) -0.0019(10) -0.0085(9)
C12 0.0192(10) 0.0205(10) 0.0318(13) -0.0092(10) 0.0045(9) -0.0060(8)
C13 0.0185(10) 0.0204(10) 0.0324(13) -0.0117(10) 0.0044(9) -0.0030(8)
C14 0.0206(10) 0.0185(10) 0.0325(13) -0.0109(10) 0.0063(9) -0.0045(8)
C15 0.0296(11) 0.0210(10) 0.0320(14) -0.0086(10) 0.0022(9) -0.0034(9)
C16 0.0388(13) 0.0207(10) 0.0318(14) -0.0069(10) 0.0089(10) -0.0106(9)
C17 0.0323(12) 0.0256(11) 0.0381(14) -0.0147(11) 0.0103(10) -0.0150(9)
C18 0.0265(11) 0.0242(11) 0.0302(13) -0.0131(10) 0.0057(9) -0.0096(9)
C19 0.0253(10) 0.0166(9) 0.0286(12) -0.0096(9) 0.0068(9) -0.0050(8)
C20 0.0216(10) 0.0184(10) 0.0244(12) -0.0076(9) -0.0031(8) -0.0026(8)
C21 0.0207(10) 0.0279(11) 0.0383(14) -0.0164(11) 0.0011(9) -0.0047(9)
C22 0.0236(11) 0.0295(11) 0.0421(15) -0.0163(11) -0.0053(10) -0.0060(9)
C23 0.0313(12) 0.0253(11) 0.0324(14) -0.0148(11) -0.0055(9) -0.0021(9)
C24 0.0280(11) 0.0238(11) 0.0244(12) -0.0095(10) -0.0011(9) -0.0023(9)
C25 0.0217(10) 0.0177(9) 0.0225(12) -0.0054(9) -0.0021(8) -0.0030(8)
C26 0.0177(9) 0.0172(9) 0.0193(11) -0.0028(9) 0.0001(8) -0.0036(7)
C27 0.0194(10) 0.0168(9) 0.0213(11) -0.0030(9) 0.0011(8) -0.0054(8)
C28 0.0225(10) 0.0245(10) 0.0302(13) -0.0090(10) 0.0041(9) -0.0087(8)
C29 0.0225(10) 0.0247(10) 0.0342(14) -0.0069(10) 0.0014(9) -0.0119(8)
C30 0.0277(11) 0.0241(10) 0.0296(13) -0.0088(10) -0.0014(9) -0.0125(9)
C31 0.0267(11) 0.0193(10) 0.0217(12) -0.0048(9) 0.0004(8) -0.0109(8)
C32 0.0349(12) 0.0213(10) 0.0224(12) -0.0083(9) 0.0041(9) -0.0144(9)
C33 0.0451(14) 0.0267(11) 0.0322(14) -0.0165(11) 0.0163(11) -0.0193(10)
C34 0.0469(15) 0.0390(14) 0.0553(18) -0.0289(14) 0.0249(13) -0.0242(12)
C35 0.0592(17) 0.0349(14) 0.0529(18) -0.0234(14) 0.0315(14) -0.0205(13)
C36 0.072(2) 0.0298(13) 0.0354(16) -0.0092(12) 0.0275(14) -0.0110(13)
C37 0.0676(18) 0.0263(12) 0.0267(14) -0.0101(11) 0.0065(12) -0.0102(11)
C38 0.0491(14) 0.0198(10) 0.0264(13) -0.0070(10) 0.0122(10) -0.0147(10)
C39 0.0274(11) 0.0277(11) 0.0295(13) -0.0121(10) 0.0097(9) -0.0150(9)
C40 0.0252(11) 0.0239(10) 0.0191(11) -0.0049(9) -0.0021(8) -0.0091(8)
C41 0.0259(11) 0.0291(11) 0.0251(12) -0.0104(10) 0.0014(9) -0.0105(9)
C42 0.0302(11) 0.0272(11) 0.0238(12) -0.0102(10) -0.0055(9) -0.0067(9)
C43 0.0297(11) 0.0219(10) 0.0322(13) -0.0073(10) -0.0068(9) -0.0094(9)
C44 0.0235(10) 0.0277(11) 0.0248(12) -0.0053(10) -0.0058(8) -0.0104(9)
C45 0.0236(10) 0.0214(10) 0.0245(12) -0.0050(10) -0.0025(8) -0.0067(8)
C46 0.0386(13) 0.0278(12) 0.0413(16) -0.0173(12) -0.0003(11) -0.0045(10)
C47 0.0488(17) 0.0457(16) 0.076(2) -0.0315(17) 0.0196(15) -0.0076(13)
C48 0.0625(19) 0.0429(16) 0.054(2) -0.0179(15) -0.0113(15) 0.0153(14)
C49 0.0624(19) 0.0556(18) 0.088(3) -0.0517(19) 0.0064(17) -0.0144(15)
C50 0.0256(11) 0.0237(11) 0.0322(14) -0.0008(10) -0.0060(9) -0.0112(9)
C51 0.0216(11) 0.0322(12) 0.0435(15) -0.0049(12) 0.0016(10) -0.0101(9)
C52 0.0346(13) 0.0380(13) 0.0461(17) -0.0062(13) -0.0085(11) -0.0189(11)
C53 0.0319(12) 0.0316(12) 0.0377(15) -0.0015(11) -0.0022(10) -0.0147(10)
C54 0.0217(10) 0.0228(10) 0.0315(13) -0.0074(10) -0.0029(9) -0.0041(8)
C55 0.0235(10) 0.0175(10) 0.0275(13) -0.0022(10) 0.0011(9) -0.0046(8)
C56 0.0242(11) 0.0211(10) 0.0305(13) -0.0035(10) -0.0006(9) -0.0075(8)
C57 0.0199(10) 0.0208(10) 0.0310(13) -0.0019(10) 0.0016(9) -0.0050(8)
C58 0.0205(10) 0.0227(10) 0.0291(13) -0.0039(10) 0.0040(9) -0.0037(8)
C59 0.0242(10) 0.0207(10) 0.0227(12) -0.0018(9) 0.0010(8) -0.0061(8)
C60 0.0169(10) 0.0233(10) 0.0273(12) -0.0040(10) 0.0003(8) -0.0037(8)
C61 0.0190(10) 0.0251(11) 0.0413(15) -0.0056(11) 0.0000(9) -0.0062(8)
C62 0.0243(11) 0.0373(13) 0.0439(16) -0.0059(12) 0.0058(10) -0.0124(10)
C63 0.0248(12) 0.0542(16) 0.0422(16) -0.0031(13) -0.0039(10) -0.0153(11)
C64 0.0184(12) 0.0391(14) 0.095(2) -0.0287(16) -0.0005(13) -0.0027(10)
C65 0.0239(11) 0.0276(11) 0.0317(13) -0.0101(11) 0.0019(9) -0.0051(9)
C66 0.0356(13) 0.0397(13) 0.0471(16) -0.0208(13) 0.0094(11) -0.0200(11)
C67 0.0415(14) 0.0426(14) 0.0365(15) -0.0123(13) -0.0061(11) -0.0111(11)
C68 0.0336(13) 0.0357(13) 0.0503(17) -0.0236(13) 0.0015(11) -0.0066(10)
C69 0.0183(10) 0.0245(10) 0.0252(12) -0.0090(10) 0.0060(8) -0.0056(8)
C70 0.0222(10) 0.0224(10) 0.0228(12) -0.0099(9) 0.0019(8) -0.0046(8)
C71 0.0198(10) 0.0251(10) 0.0259(12) -0.0103(10) 0.0001(8) -0.0040(8)
C72 0.0261(11) 0.0228(10) 0.0253(12) -0.0105(10) -0.0001(9) -0.0054(8)
C73 0.0260(11) 0.0274(11) 0.0271(13) -0.0070(10) -0.0052(9) -0.0008(9)
C74 0.0205(11) 0.0373(12) 0.0306(14) -0.0119(11) 0.0005(9) -0.0044(9)
C75 0.0228(11) 0.0339(12) 0.0262(13) -0.0094(11) 0.0035(9) -0.0091(9)
C76 0.0333(12) 0.0240(11) 0.0276(13) -0.0032(10) -0.0028(9) -0.0084(9)
C77 0.0469(14) 0.0262(12) 0.0320(15) 0.0003(11) -0.0080(11) -0.0113(10)
C78 0.0447(14) 0.0310(12) 0.0378(15) -0.0020(12) -0.0087(11) -0.0170(11)
C79 0.0476(15) 0.0347(13) 0.0371(16) -0.0065(12) 0.0118(12) -0.0139(11)
C80 0.0450(14) 0.0263(11) 0.0253(13) -0.0080(11) -0.0039(10) -0.0130(10)
C81 0.0418(13) 0.0246(11) 0.0193(12) -0.0084(10) 0.0005(9) -0.0130(10)
C82 0.0364(12) 0.0297(11) 0.0249(13) -0.0128(10) 0.0002(9) -0.0137(10)
C83 0.0397(13) 0.0283(11) 0.0259(13) -0.0125(11) -0.0007(10) -0.0104(10)
C84 0.0468(14) 0.0253(11) 0.0303(14) -0.0053(11) -0.0047(11) -0.0146(10)
C85 0.0417(13) 0.0325(12) 0.0274(14) -0.0061(11) -0.0034(10) -0.0156(10)
C86 0.0386(13) 0.0282(11) 0.0237(13) -0.0055(10) -0.0035(10) -0.0098(10)
C87 0.0380(13) 0.0294(12) 0.0380(15) -0.0144(12) -0.0057(10) -0.0042(10)
C88 0.0459(15) 0.0423(15) 0.0362(16) -0.0142(13) -0.0120(12) 0.0003(12)
C89 0.0402(15) 0.0549(17) 0.059(2) -0.0296(16) 0.0025(13) -0.0039(13)
C90 0.0587(18) 0.0299(13) 0.061(2) -0.0108(14) -0.0205(15) -0.0012(12)
C91 0.0448(14) 0.0376(13) 0.0350(15) -0.0115(12) -0.0011(11) -0.0164(11)
C92 0.0399(13) 0.0393(13) 0.0362(15) -0.0149(12) 0.0057(11) -0.0176(11)
C93 0.0537(16) 0.0418(14) 0.0391(16) -0.0162(13) 0.0006(12) -0.0230(12)
C94 0.0447(15) 0.0480(15) 0.0378(16) -0.0138(13) -0.0066(11) -0.0183(12)
C95 0.0205(11) 0.0567(16) 0.0371(16) -0.0053(13) -0.0030(10) -0.0086(11)
C96 0.0269(17) 0.079(3) 0.059(3) 0.006(3) -0.003(2) -0.0233(17)
C97 0.0284(17) 0.076(3) 0.046(2) -0.014(2) -0.0063(15) -0.0190(18)
C98 0.0194(16) 0.075(3) 0.085(4) -0.042(3) -0.0018(19) 0.0047(18)
C96A 0.0269(17) 0.079(3) 0.059(3) 0.006(3) -0.003(2) -0.0233(17)
C97A 0.0284(17) 0.076(3) 0.046(2) -0.014(2) -0.0063(15) -0.0190(18)
C98A 0.0194(16) 0.075(3) 0.085(4) -0.042(3) -0.0018(19) 0.0047(18)
O2 0.0400(10) 0.0525(12) 0.0539(13) -0.0105(10) 0.0053(9) -0.0226(9)
C100 0.0600(18) 0.0371(14) 0.0491(18) -0.0120(14) -0.0019(14) -0.0142(13)
O1 0.0710(15) 0.0780(16) 0.0696(17) -0.0295(14) 0.0088(12) -0.0272(13)
C99 0.083(2) 0.0481(17) 0.056(2) -0.0188(17) -0.0078(17) -0.0007(16)
Br1 0.02209(12) 0.04040(14) 0.03846(15) -0.01945(12) 0.00676(9) -0.01246(9)
Br2 0.04498(16) 0.05528(18) 0.04687(18) -0.01638(15) 0.00352(12) -0.02121(13)
O1W 0.0257(10) 0.0342(9) 0.0592(13) -0.0213(9) 0.0113(8) -0.0083(7)

loop_
_atom_type_symbol
_atom_type_description
_atom_type_scat_dispersion_real
_atom_type_scat_dispersion_imag
_atom_type_scat_source
C C 0.0181 0.0091 'International Tables Vol C Tables 4.2.6.8 and 6.1.1.4'
H H 0.0000 0.0000 'International Tables Vol C Tables 4.2.6.8 and 6.1.1.4'
Br Br -0.6763 1.2805 'International Tables Vol C Tables 4.2.6.8 and 6.1.1.4'
Co Co -2.3653 3.6143 'International Tables Vol C Tables 4.2.6.8 and 6.1.1.4'
N N 0.0311 0.0180 'International Tables Vol C Tables 4.2.6.8 and 6.1.1.4'
O O 0.0492 0.0322 'International Tables Vol C Tables 4.2.6.8 and 6.1.1.4'

loop_
_geom_angle_atom_site_label_1
_geom_angle_atom_site_label_2
_geom_angle_atom_site_label_3
_geom_angle
N1 Co1 N4 152.11(6)
N3 Co1 N1 76.58(6)
N3 Co1 N4 75.64(6)
N3 Co1 N6 100.80(7)
N3 Co1 N8 174.70(7)
N3 Co1 N9 106.88(7)
N6 Co1 N1 99.10(6)
N6 Co1 N4 88.49(7)
N8 Co1 N1 107.99(6)
N8 Co1 N4 99.88(6)
N8 Co1 N6 76.04(6)
N8 Co1 N9 76.52(7)
N9 Co1 N1 85.35(7)
N9 Co1 N4 100.35(7)
N9 Co1 N6 152.22(7)
C1 N1 Co1 135.93(13)
C7 N1 Co1 111.82(13)
C7 N1 C1 105.59(17)
C6 N2 C39 124.47(18)
C7 N2 C6 106.45(17)
C7 N2 C39 128.62(18)
C8 N3 Co1 118.90(14)
C12 N3 Co1 119.79(13)
C12 N3 C8 120.90(17)
C13 N4 Co1 112.74(13)
C13 N4 C19 105.47(18)
C19 N4 Co1 138.09(14)
C13 N5 C14 106.81(17)
C13 N5 C54 128.98(17)
C14 N5 C54 122.39(18)
C20 N6 Co1 139.10(13)
C26 N6 Co1 114.43(13)
C26 N6 C20 106.44(17)
C25 N7 C69 123.39(17)
C26 N7 C25 106.84(16)
C26 N7 C69 128.04(17)
C27 N8 Co1 119.14(13)
C31 N8 Co1 118.87(13)
C31 N8 C27 121.11(17)
C32 N9 Co1 113.40(14)
C32 N9 C33 105.81(19)
C33 N9 Co1 137.31(15)
C32 N10 C38 106.12(19)
C32 N10 C80 128.06(19)
C38 N10 C80 125.14(19)
N1 C1 C2 130.3(2)
N1 C1 C6 109.40(18)
C6 C1 C2 120.3(2)
C1 C2 H2 121.4
C3 C2 C1 117.2(2)
C3 C2 H2 121.4
C2 C3 H3 119.1
C2 C3 C4 121.7(2)
C4 C3 H3 119.1
C3 C4 H4 119.0
C5 C4 C3 121.9(2)
C5 C4 H4 119.0
C4 C5 H5 122.0
C4 C5 C6 116.0(2)
C6 C5 H5 122.0
N2 C6 C1 105.65(19)
C5 C6 N2 131.5(2)
C5 C6 C1 122.9(2)
N1 C7 N2 112.91(18)
N1 C7 C8 118.99(18)
N2 C7 C8 127.95(18)
N3 C8 C7 110.56(17)
N3 C8 C9 121.1(2)
C9 C8 C7 128.29(19)
C8 C9 H9 121.0
C10 C9 C8 118.0(2)
C10 C9 H9 121.0
C9 C10 H10 119.5
C9 C10 C11 121.0(2)
C11 C10 H10 119.5
C10 C11 H11 121.0
C10 C11 C12 118.1(2)
C12 C11 H11 121.0
N3 C12 C11 120.87(19)
N3 C12 C13 110.90(17)
C11 C12 C13 128.2(2)
N4 C13 N5 112.64(18)
N4 C13 C12 118.23(19)
N5 C13 C12 129.07(19)
N5 C14 C15 131.6(2)
N5 C14 C19 106.16(18)
C15 C14 C19 122.27(19)
C14 C15 H15 121.8
C16 C15 C14 116.3(2)
C16 C15 H15 121.8
C15 C16 H16 119.1
C15 C16 C17 121.8(2)
C17 C16 H16 119.1
C16 C17 H17 119.0
C18 C17 C16 122.0(2)
C18 C17 H17 119.0
C17 C18 H18 121.4
C17 C18 C19 117.1(2)
C19 C18 H18 121.4
N4 C19 C14 108.90(18)
N4 C19 C18 130.7(2)
C18 C19 C14 120.40(19)
N6 C20 C21 130.43(19)
N6 C20 C25 108.90(17)
C25 C20 C21 120.67(19)
C20 C21 H21 121.3
C22 C21 C20 117.4(2)
C22 C21 H21 121.3
C21 C22 H22 119.2
C21 C22 C23 121.6(2)
C23 C22 H22 119.2
C22 C23 H23 119.1
C24 C23 C22 121.7(2)
C24 C23 H23 119.1
C23 C24 H24 121.8
C23 C24 C25 116.5(2)
C25 C24 H24 121.8
N7 C25 C20 106.21(17)
N7 C25 C24 131.68(19)
C24 C25 C20 122.11(19)
N6 C26 N7 111.60(17)
N6 C26 C27 118.54(17)
N7 C26 C27 129.85(17)
N8 C27 C26 110.82(16)
N8 C27 C28 120.54(19)
C28 C27 C26 128.60(19)
C27 C28 H28 120.9
C29 C28 C27 118.2(2)
C29 C28 H28 120.9
C28 C29 H29 119.4
C30 C29 C28 121.23(19)
C30 C29 H29 119.4
C29 C30 H30 121.2
C29 C30 C31 117.6(2)
C31 C30 H30 121.2
N8 C31 C30 121.19(19)
N8 C31 C32 110.33(17)
C30 C31 C32 128.45(19)
N9 C32 N10 112.75(19)
N9 C32 C31 118.86(19)
N10 C32 C31 128.1(2)
N9 C33 C34 129.9(2)
N9 C33 C38 108.8(2)
C38 C33 C34 121.3(2)
C33 C34 H34 121.6
C35 C34 C33 116.8(3)
C35 C34 H34 121.6
C34 C35 H35 119.4
C34 C35 C36 121.3(3)
C36 C35 H35 119.4
C35 C36 H36 118.7
C37 C36 C35 122.7(2)
C37 C36 H36 118.7
C36 C37 H37 122.1
C36 C37 C38 115.8(3)
C38 C37 H37 122.1
N10 C38 C37 131.3(2)
C33 C38 N10 106.56(19)
C33 C38 C37 122.1(2)
N2 C39 H39A 108.7
N2 C39 H39B 108.7
N2 C39 C40 114.03(17)
H39A C39 H39B 107.6
C40 C39 H39A 108.7
C40 C39 H39B 108.7
C41 C40 C39 122.30(18)
C41 C40 C45 120.18(19)
C45 C40 C39 117.32(18)
C40 C41 H41 119.6
C40 C41 C42 120.8(2)
C42 C41 H41 119.6
C41 C42 C46 122.0(2)
C43 C42 C41 117.8(2)
C43 C42 C46 120.0(2)
C42 C43 H43 118.6
C42 C43 C44 122.8(2)
C44 C43 H43 118.6
C43 C44 C50 119.44(19)
C45 C44 C43 117.86(19)
C45 C44 C50 122.67(19)
C40 C45 H45 119.8
C44 C45 C40 120.46(19)
C44 C45 H45 119.8
C47 C46 C42 111.9(2)
C48 C46 C42 108.1(2)
C48 C46 C47 109.6(2)
C49 C46 C42 111.0(2)
C49 C46 C47 107.7(2)
C49 C46 C48 108.4(2)
C46 C47 H47A 109.5
C46 C47 H47B 109.5
C46 C47 H47C 109.5
H47A C47 H47B 109.5
H47A C47 H47C 109.5
H47B C47 H47C 109.5
C46 C48 H48A 109.5
C46 C48 H48B 109.5
C46 C48 H48C 109.5
H48A C48 H48B 109.5
H48A C48 H48C 109.5
H48B C48 H48C 109.5
C46 C49 H49A 109.5
C46 C49 H49B 109.5
C46 C49 H49C 109.5
H49A C49 H49B 109.5
H49A C49 H49C 109.5
H49B C49 H49C 109.5
C44 C50 C53 108.96(17)
C51 C50 C44 111.83(18)
C51 C50 C52 108.96(19)
C51 C50 C53 108.0(2)
C52 C50 C44 109.6(2)
C52 C50 C53 109.37(19)
C50 C51 H51A 109.5
C50 C51 H51B 109.5
C50 C51 H51C 109.5
H51A C51 H51B 109.5
H51A C51 H51C 109.5
H51B C51 H51C 109.5
C50 C52 H52A 109.5
C50 C52 H52B 109.5
C50 C52 H52C 109.5
H52A C52 H52B 109.5
H52A C52 H52C 109.5
H52B C52 H52C 109.5
C50 C53 H53A 109.5
C50 C53 H53B 109.5
C50 C53 H53C 109.5
H53A C53 H53B 109.5
H53A C53 H53C 109.5
H53B C53 H53C 109.5
N5 C54 H54A 109.3
N5 C54 H54B 109.3
N5 C54 C55 111.42(18)
H54A C54 H54B 108.0
C55 C54 H54A 109.3
C55 C54 H54B 109.3
C56 C55 C54 118.8(2)
C60 C55 C54 121.36(18)
C60 C55 C56 119.80(19)
C55 C56 H56 119.8
C55 C56 C57 120.5(2)
C57 C56 H56 119.8
C56 C57 C61 119.2(2)
C58 C57 C56 118.40(19)
C58 C57 C61 122.42(19)
C57 C58 H58 118.7
C57 C58 C59 122.61(19)
C59 C58 H58 118.7
C58 C59 C65 123.24(19)
C60 C59 C58 117.2(2)
C60 C59 C65 119.56(18)
C55 C60 C59 121.54(19)
C55 C60 H60 119.2
C59 C60 H60 119.2
C62 C61 C57 108.29(18)
C63 C61 C57 109.88(19)
C63 C61 C62 109.3(2)
C63 C61 C64 109.1(2)
C64 C61 C57 111.84(19)
C64 C61 C62 108.4(2)
C61 C62 H62A 109.5
C61 C62 H62B 109.5
C61 C62 H62C 109.5
H62A C62 H62B 109.5
H62A C62 H62C 109.5
H62B C62 H62C 109.5
C61 C63 H63A 109.5
C61 C63 H63B 109.5
C61 C63 H63C 109.5
H63A C63 H63B 109.5
H63A C63 H63C 109.5
H63B C63 H63C 109.5
C61 C64 H64A 109.5
C61 C64 H64B 109.5
C61 C64 H64C 109.5
H64A C64 H64B 109.5
H64A C64 H64C 109.5
H64B C64 H64C 109.5
C59 C65 C66 110.64(19)
C59 C65 C67 108.37(18)
C59 C65 C68 112.03(18)
C66 C65 C67 109.7(2)
C68 C65 C66 106.95(19)
C68 C65 C67 109.1(2)
C65 C66 H66A 109.5
C65 C66 H66B 109.5
C65 C66 H66C 109.5
H66A C66 H66B 109.5
H66A C66 H66C 109.5
H66B C66 H66C 109.5
C65 C67 H67A 109.5
C65 C67 H67B 109.5
C65 C67 H67C 109.5
H67A C67 H67B 109.5
H67A C67 H67C 109.5
H67B C67 H67C 109.5
C65 C68 H68A 109.5
C65 C68 H68B 109.5
C65 C68 H68C 109.5
H68A C68 H68B 109.5
H68A C68 H68C 109.5
H68B C68 H68C 109.5
N7 C69 H69A 109.4
N7 C69 H69B 109.4
N7 C69 C70 111.18(16)
H69A C69 H69B 108.0
C70 C69 H69A 109.4
C70 C69 H69B 109.4
C71 C70 C69 120.66(18)
C71 C70 C75 119.28(19)
C75 C70 C69 120.06(19)
C70 C71 H71 119.2
C70 C71 C72 121.65(19)
C72 C71 H71 119.2
C71 C72 C76 118.89(18)
C73 C72 C71 117.7(2)
C73 C72 C76 123.36(19)
C72 C73 H73 118.9
C72 C73 C74 122.2(2)
C74 C73 H73 118.9
C73 C74 C95 119.7(2)
C75 C74 C73 118.4(2)
C75 C74 C95 121.9(2)
C70 C75 H75 119.6
C74 C75 C70 120.7(2)
C74 C75 H75 119.6
C72 C76 C79 108.76(18)
C77 C76 C72 112.07(19)
C77 C76 C79 107.7(2)
C78 C76 C72 109.51(19)
C78 C76 C77 108.66(19)
C78 C76 C79 110.1(2)
C76 C77 H77A 109.5
C76 C77 H77B 109.5
C76 C77 H77C 109.5
H77A C77 H77B 109.5
H77A C77 H77C 109.5
H77B C77 H77C 109.5
C76 C78 H78A 109.5
C76 C78 H78B 109.5
C76 C78 H78C 109.5
H78A C78 H78B 109.5
H78A C78 H78C 109.5
H78B C78 H78C 109.5
C76 C79 H79A 109.5
C76 C79 H79B 109.5
C76 C79 H79C 109.5
H79A C79 H79B 109.5
H79A C79 H79C 109.5
H79B C79 H79C 109.5
N10 C80 H80A 109.1
N10 C80 H80B 109.1
N10 C80 C81 112.61(19)
H80A C80 H80B 107.8
C81 C80 H80A 109.1
C81 C80 H80B 109.1
C82 C81 C80 121.5(2)
C82 C81 C86 119.9(2)
C86 C81 C80 118.6(2)
C81 C82 H82 119.6
C81 C82 C83 120.9(2)
C83 C82 H82 119.6
C82 C83 C87 118.9(2)
C84 C83 C82 118.0(2)
C84 C83 C87 123.0(2)
C83 C84 H84 118.6
C83 C84 C85 122.8(2)
C85 C84 H84 118.6
C84 C85 C91 119.2(2)
C86 C85 C84 117.8(2)
C86 C85 C91 123.0(2)
C81 C86 C85 120.5(2)
C81 C86 H86 119.7
C85 C86 H86 119.7
C83 C87 C89 109.8(2)
C88 C87 C83 108.91(19)
C88 C87 C89 108.8(2)
C88 C87 C90 108.7(2)
C90 C87 C83 112.2(2)
C90 C87 C89 108.3(2)
C87 C88 H88A 109.5
C87 C88 H88B 109.5
C87 C88 H88C 109.5
H88A C88 H88B 109.5
H88A C88 H88C 109.5
H88B C88 H88C 109.5
C87 C89 H89A 109.5
C87 C89 H89B 109.5
C87 C89 H89C 109.5
H89A C89 H89B 109.5
H89A C89 H89C 109.5
H89B C89 H89C 109.5
C87 C90 H90A 109.5
C87 C90 H90B 109.5
C87 C90 H90C 109.5
H90A C90 H90B 109.5
H90A C90 H90C 109.5
H90B C90 H90C 109.5
C85 C91 C92 110.3(2)
C85 C91 C93 109.2(2)
C93 C91 C92 108.7(2)
C94 C91 C85 112.2(2)
C94 C91 C92 108.3(2)
C94 C91 C93 108.0(2)
C91 C92 H92A 109.5
C91 C92 H92B 109.5
C91 C92 H92C 109.5
H92A C92 H92B 109.5
H92A C92 H92C 109.5
H92B C92 H92C 109.5
C91 C93 H93A 109.5
C91 C93 H93B 109.5
C91 C93 H93C 109.5
H93A C93 H93B 109.5
H93A C93 H93C 109.5
H93B C93 H93C 109.5
C91 C94 H94A 109.5
C91 C94 H94B 109.5
C91 C94 H94C 109.5
H94A C94 H94B 109.5
H94A C94 H94C 109.5
H94B C94 H94C 109.5
C74 C95 C96 111.3(2)
C74 C95 C97 108.8(2)
C74 C95 C97A 113.5(4)
C74 C95 C98A 106.0(4)
C96 C95 C97 104.0(3)
C98 C95 C74 110.1(2)
C98 C95 C96 111.9(3)
C98 C95 C97 110.6(3)
C96A C95 C74 111.8(5)
C96A C95 C97A 113.4(6)
C96A C95 C98A 109.9(6)
C97A C95 C98A 101.5(5)
C95 C96 H96A 109.5
C95 C96 H96B 109.5
C95 C96 H96C 109.5
H96A C96 H96B 109.5
H96A C96 H96C 109.5
H96B C96 H96C 109.5
C95 C97 H97A 109.5
C95 C97 H97B 109.5
C95 C97 H97C 109.5
H97A C97 H97B 109.5
H97A C97 H97C 109.5
H97B C97 H97C 109.5
C95 C98 H98A 109.5
C95 C98 H98B 109.5
C95 C98 H98C 109.5
H98A C98 H98B 109.5
H98A C98 H98C 109.5
H98B C98 H98C 109.5
C95 C96A H96D 109.5
C95 C96A H96E 109.5
C95 C96A H96F 109.5
H96D C96A H96E 109.5
H96D C96A H96F 109.5
H96E C96A H96F 109.5
C95 C97A H97D 109.5
C95 C97A H97E 109.5
C95 C97A H97F 109.5
H97D C97A H97E 109.5
H97D C97A H97F 109.5
H97E C97A H97F 109.5
C95 C98A H98D 109.5
C95 C98A H98E 109.5
C95 C98A H98F 109.5
H98D C98A H98E 109.5
H98D C98A H98F 109.5
H98E C98A H98F 109.5
C100 O2 H2A 109.5
O2 C100 H10A 109.5
O2 C100 H10B 109.5
O2 C100 H10C 109.5
H10A C100 H10B 109.5
H10A C100 H10C 109.5
H10B C100 H10C 109.5
C99 O1 H1 109.5
O1 C99 H99A 109.5
O1 C99 H99B 109.5
O1 C99 H99C 109.5
H99A C99 H99B 109.5
H99A C99 H99C 109.5
H99B C99 H99C 109.5
H1WA O1W H1WB 114(4)

loop_
_geom_bond_atom_site_label_1
_geom_bond_atom_site_label_2
_geom_bond_distance
Co1 N1 2.1393(17)
Co1 N3 2.0812(16)
Co1 N4 2.1516(18)
Co1 N6 2.1190(17)
Co1 N8 2.0844(16)
Co1 N9 2.1179(18)
N1 C1 1.380(3)
N1 C7 1.328(3)
N2 C6 1.395(3)
N2 C7 1.354(3)
N2 C39 1.466(3)
N3 C8 1.344(3)
N3 C12 1.342(3)
N4 C13 1.337(3)
N4 C19 1.386(3)
N5 C13 1.352(3)
N5 C14 1.385(3)
N5 C54 1.472(3)
N6 C20 1.380(3)
N6 C26 1.333(3)
N7 C25 1.388(3)
N7 C26 1.364(3)
N7 C69 1.474(2)
N8 C27 1.345(3)
N8 C31 1.340(3)
N9 C32 1.328(3)
N9 C33 1.388(3)
N10 C32 1.357(3)
N10 C38 1.393(3)
N10 C80 1.460(3)
C1 C2 1.402(3)
C1 C6 1.401(3)
C2 H2 0.9500
C2 C3 1.372(3)
C3 H3 0.9500
C3 C4 1.411(4)
C4 H4 0.9500
C4 C5 1.381(3)
C5 H5 0.9500
C5 C6 1.389(3)
C7 C8 1.469(3)
C8 C9 1.386(3)
C9 H9 0.9500
C9 C10 1.380(3)
C10 H10 0.9500
C10 C11 1.384(3)
C11 H11 0.9500
C11 C12 1.388(3)
C12 C13 1.479(3)
C14 C15 1.393(3)
C14 C19 1.403(3)
C15 H15 0.9500
C15 C16 1.381(3)
C16 H16 0.9500
C16 C17 1.396(3)
C17 H17 0.9500
C17 C18 1.377(3)
C18 H18 0.9500
C18 C19 1.398(3)
C20 C21 1.397(3)
C20 C25 1.395(3)
C21 H21 0.9500
C21 C22 1.369(3)
C22 H22 0.9500
C22 C23 1.405(3)
C23 H23 0.9500
C23 C24 1.378(3)
C24 H24 0.9500
C24 C25 1.392(3)
C26 C27 1.470(3)
C27 C28 1.389(3)
C28 H28 0.9500
C28 C29 1.385(3)
C29 H29 0.9500
C29 C30 1.379(3)
C30 H30 0.9500
C30 C31 1.393(3)
C31 C32 1.471(3)
C33 C34 1.399(3)
C33 C38 1.392(4)
C34 H34 0.9500
C34 C35 1.381(4)
C35 H35 0.9500
C35 C36 1.398(4)
C36 H36 0.9500
C36 C37 1.384(4)
C37 H37 0.9500
C37 C38 1.397(3)
C39 H39A 0.9900
C39 H39B 0.9900
C39 C40 1.520(3)
C40 C41 1.382(3)
C40 C45 1.392(3)
C41 H41 0.9500
C41 C42 1.395(3)
C42 C43 1.385(3)
C42 C46 1.537(3)
C43 H43 0.9500
C43 C44 1.396(3)
C44 C45 1.392(3)
C44 C50 1.537(3)
C45 H45 0.9500
C46 C47 1.531(4)
C46 C48 1.530(4)
C46 C49 1.526(4)
C47 H47A 0.9800
C47 H47B 0.9800
C47 H47C 0.9800
C48 H48A 0.9800
C48 H48B 0.9800
C48 H48C 0.9800
C49 H49A 0.9800
C49 H49B 0.9800
C49 H49C 0.9800
C50 C51 1.528(3)
C50 C52 1.532(3)
C50 C53 1.539(3)
C51 H51A 0.9800
C51 H51B 0.9800
C51 H51C 0.9800
C52 H52A 0.9800
C52 H52B 0.9800
C52 H52C 0.9800
C53 H53A 0.9800
C53 H53B 0.9800
C53 H53C 0.9800
C54 H54A 0.9900
C54 H54B 0.9900
C54 C55 1.524(3)
C55 C56 1.389(3)
C55 C60 1.385(3)
C56 H56 0.9500
C56 C57 1.394(3)
C57 C58 1.389(3)
C57 C61 1.541(3)
C58 H58 0.9500
C58 C59 1.397(3)
C59 C60 1.397(3)
C59 C65 1.528(3)
C60 H60 0.9500
C61 C62 1.537(3)
C61 C63 1.528(4)
C61 C64 1.533(3)
C62 H62A 0.9800
C62 H62B 0.9800
C62 H62C 0.9800
C63 H63A 0.9800
C63 H63B 0.9800
C63 H63C 0.9800
C64 H64A 0.9800
C64 H64B 0.9800
C64 H64C 0.9800
C65 C66 1.533(3)
C65 C67 1.536(3)
C65 C68 1.533(3)
C66 H66A 0.9800
C66 H66B 0.9800
C66 H66C 0.9800
C67 H67A 0.9800
C67 H67B 0.9800
C67 H67C 0.9800
C68 H68A 0.9800
C68 H68B 0.9800
C68 H68C 0.9800
C69 H69A 0.9900
C69 H69B 0.9900
C69 C70 1.515(3)
C70 C71 1.386(3)
C70 C75 1.394(3)
C71 H71 0.9500
C71 C72 1.391(3)
C72 C73 1.390(3)
C72 C76 1.533(3)
C73 H73 0.9500
C73 C74 1.396(3)
C74 C75 1.390(3)
C74 C95 1.544(3)
C75 H75 0.9500
C76 C77 1.532(3)
C76 C78 1.532(3)
C76 C79 1.538(3)
C77 H77A 0.9800
C77 H77B 0.9800
C77 H77C 0.9800
C78 H78A 0.9800
C78 H78B 0.9800
C78 H78C 0.9800
C79 H79A 0.9800
C79 H79B 0.9800
C79 H79C 0.9800
C80 H80A 0.9900
C80 H80B 0.9900
C80 C81 1.517(3)
C81 C82 1.381(3)
C81 C86 1.394(3)
C82 H82 0.9500
C82 C83 1.406(3)
C83 C84 1.370(3)
C83 C87 1.536(3)
C84 H84 0.9500
C84 C85 1.404(3)
C85 C86 1.395(3)
C85 C91 1.526(3)
C86 H86 0.9500
C87 C88 1.528(4)
C87 C89 1.541(4)
C87 C90 1.530(4)
C88 H88A 0.9800
C88 H88B 0.9800
C88 H88C 0.9800
C89 H89A 0.9800
C89 H89B 0.9800
C89 H89C 0.9800
C90 H90A 0.9800
C90 H90B 0.9800
C90 H90C 0.9800
C91 C92 1.542(4)
C91 C93 1.542(4)
C91 C94 1.526(4)
C92 H92A 0.9800
C92 H92B 0.9800
C92 H92C 0.9800
C93 H93A 0.9800
C93 H93B 0.9800
C93 H93C 0.9800
C94 H94A 0.9800
C94 H94B 0.9800
C94 H94C 0.9800
C95 C96 1.558(5)
C95 C97 1.565(5)
C95 C98 1.480(5)
C95 C96A 1.445(9)
C95 C97A 1.552(8)
C95 C98A 1.622(9)
C96 H96A 0.9800
C96 H96B 0.9800
C96 H96C 0.9800
C97 H97A 0.9800
C97 H97B 0.9800
C97 H97C 0.9800
C98 H98A 0.9800
C98 H98B 0.9800
C98 H98C 0.9800
C96A H96D 0.9800
C96A H96E 0.9800
C96A H96F 0.9800
C97A H97D 0.9800
C97A H97E 0.9800
C97A H97F 0.9800
C98A H98D 0.9800
C98A H98E 0.9800
C98A H98F 0.9800
O2 H2A 0.8400
O2 C100 1.409(3)
C100 H10A 0.9800
C100 H10B 0.9800
C100 H10C 0.9800
O1 H1 0.8400
O1 C99 1.440(4)
C99 H99A 0.9800
C99 H99B 0.9800
C99 H99C 0.9800
O1W H1WA 0.76(4)
O1W H1WB 0.84(4)

loop_
_geom_torsion_atom_site_label_1
_geom_torsion_atom_site_label_2
_geom_torsion_atom_site_label_3
_geom_torsion_atom_site_label_4
_geom_torsion
Co1 N1 C1 C2 -32.1(3)
Co1 N1 C1 C6 147.29(16)
Co1 N1 C7 N2 -155.90(13)
Co1 N1 C7 C8 20.1(2)
Co1 N3 C8 C7 7.4(2)
Co1 N3 C8 C9 -169.79(16)
Co1 N3 C12 C11 171.79(17)
Co1 N3 C12 C13 -6.4(2)
Co1 N4 C13 N5 -160.93(13)
Co1 N4 C13 C12 16.6(2)
Co1 N4 C19 C14 153.65(16)
Co1 N4 C19 C18 -28.2(3)
Co1 N6 C20 C21 -3.8(4)
Co1 N6 C20 C25 177.19(16)
Co1 N6 C26 N7 -177.33(12)
Co1 N6 C26 C27 1.6(2)
Co1 N8 C27 C26 -11.1(2)
Co1 N8 C27 C28 166.88(15)
Co1 N8 C31 C30 -165.68(16)
Co1 N8 C31 C32 12.5(2)
Co1 N9 C32 N10 -162.22(14)
Co1 N9 C32 C31 12.4(2)
Co1 N9 C33 C34 -24.0(4)
Co1 N9 C33 C38 156.14(18)
N1 C1 C2 C3 179.7(2)
N1 C1 C6 N2 0.0(2)
N1 C1 C6 C5 -179.16(19)
N1 C7 C8 N3 -18.6(3)
N1 C7 C8 C9 158.4(2)
N2 C7 C8 N3 156.67(19)
N2 C7 C8 C9 -26.4(4)
N2 C39 C40 C41 12.2(3)
N2 C39 C40 C45 -172.79(19)
N3 C8 C9 C10 -2.2(3)
N3 C12 C13 N4 -7.3(3)
N3 C12 C13 N5 169.68(19)
N5 C14 C15 C16 177.5(2)
N5 C14 C19 N4 1.3(2)
N5 C14 C19 C18 -177.08(18)
N5 C54 C55 C56 -157.28(19)
N5 C54 C55 C60 24.9(3)
N6 C20 C21 C22 -179.0(2)
N6 C20 C25 N7 -0.1(2)
N6 C20 C25 C24 179.11(19)
N6 C26 C27 N8 6.0(3)
N6 C26 C27 C28 -171.8(2)
N7 C26 C27 N8 -175.35(19)
N7 C26 C27 C28 6.8(3)
N7 C69 C70 C71 26.6(3)
N7 C69 C70 C75 -154.11(19)
N8 C27 C28 C29 -0.3(3)
N8 C31 C32 N9 -16.5(3)
N8 C31 C32 N10 157.3(2)
N9 C33 C34 C35 178.3(2)
N9 C33 C38 N10 -0.2(2)
N9 C33 C38 C37 -178.7(2)
N10 C80 C81 C82 11.2(3)
N10 C80 C81 C86 -170.2(2)
C1 N1 C7 N2 0.3(2)
C1 N1 C7 C8 176.31(17)
C1 C2 C3 C4 -0.3(3)
C2 C1 C6 N2 179.40(18)
C2 C1 C6 C5 0.3(3)
C2 C3 C4 C5 -0.6(4)
C3 C4 C5 C6 1.2(4)
C4 C5 C6 N2 -180.0(2)
C4 C5 C6 C1 -1.1(3)
C6 N2 C7 N1 -0.4(2)
C6 N2 C7 C8 -175.90(19)
C6 N2 C39 C40 -85.6(2)
C6 C1 C2 C3 0.4(3)
C7 N1 C1 C2 -179.5(2)
C7 N1 C1 C6 -0.2(2)
C7 N2 C6 C1 0.2(2)
C7 N2 C6 C5 179.3(2)
C7 N2 C39 C40 103.3(2)
C7 C8 C9 C10 -178.9(2)
C8 N3 C12 C11 -0.7(3)
C8 N3 C12 C13 -178.95(18)
C8 C9 C10 C11 -0.4(4)
C9 C10 C11 C12 2.3(4)
C10 C11 C12 N3 -1.8(3)
C10 C11 C12 C13 176.1(2)
C11 C12 C13 N4 174.6(2)
C11 C12 C13 N5 -8.4(4)
C12 N3 C8 C7 -179.97(17)
C12 N3 C8 C9 2.8(3)
C13 N4 C19 C14 -1.7(2)
C13 N4 C19 C18 176.5(2)
C13 N5 C14 C15 -179.3(2)
C13 N5 C14 C19 -0.4(2)
C13 N5 C54 C55 74.9(3)
C14 N5 C13 N4 -0.7(2)
C14 N5 C13 C12 -177.8(2)
C14 N5 C54 C55 -87.7(2)
C14 C15 C16 C17 -0.7(3)
C15 C14 C19 N4 -179.65(18)
C15 C14 C19 C18 2.0(3)
C15 C16 C17 C18 2.0(3)
C16 C17 C18 C19 -1.3(3)
C17 C18 C19 N4 -178.6(2)
C17 C18 C19 C14 -0.6(3)
C19 N4 C13 N5 1.5(2)
C19 N4 C13 C12 178.96(17)
C19 C14 C15 C16 -1.3(3)
C20 N6 C26 N7 1.0(2)
C20 N6 C26 C27 179.93(17)
C20 C21 C22 C23 -0.1(3)
C21 C20 C25 N7 -179.29(19)
C21 C20 C25 C24 -0.1(3)
C21 C22 C23 C24 0.3(4)
C22 C23 C24 C25 -0.4(3)
C23 C24 C25 N7 179.3(2)
C23 C24 C25 C20 0.2(3)
C25 N7 C26 N6 -1.1(2)
C25 N7 C26 C27 -179.86(19)
C25 N7 C69 C70 -91.3(2)
C25 C20 C21 C22 0.0(3)
C26 N6 C20 C21 178.5(2)
C26 N6 C20 C25 -0.5(2)
C26 N7 C25 C20 0.7(2)
C26 N7 C25 C24 -178.4(2)
C26 N7 C69 C70 71.7(2)
C26 C27 C28 C29 177.3(2)
C27 N8 C31 C30 3.6(3)
C27 N8 C31 C32 -178.23(18)
C27 C28 C29 C30 1.8(3)
C28 C29 C30 C31 -0.6(3)
C29 C30 C31 N8 -2.0(3)
C29 C30 C31 C32 -179.9(2)
C30 C31 C32 N9 161.6(2)
C30 C31 C32 N10 -24.7(4)
C31 N8 C27 C26 179.67(17)
C31 N8 C27 C28 -2.3(3)
C32 N9 C33 C34 179.7(2)
C32 N9 C33 C38 -0.2(2)
C32 N10 C38 C33 0.5(2)
C32 N10 C38 C37 178.9(2)
C32 N10 C80 C81 75.0(3)
C33 N9 C32 N10 0.5(2)
C33 N9 C32 C31 175.17(19)
C33 C34 C35 C36 0.9(4)
C34 C33 C38 N10 179.9(2)
C34 C33 C38 C37 1.4(4)
C34 C35 C36 C37 0.7(4)
C35 C36 C37 C38 -1.3(4)
C36 C37 C38 N10 -177.9(2)
C36 C37 C38 C33 0.2(3)
C38 N10 C32 N9 -0.7(2)
C38 N10 C32 C31 -174.7(2)
C38 N10 C80 C81 -94.3(3)
C38 C33 C34 C35 -1.9(4)
C39 N2 C6 C1 -172.53(18)
C39 N2 C6 C5 6.5(3)
C39 N2 C7 N1 171.99(18)
C39 N2 C7 C8 -3.5(3)
C39 C40 C41 C42 173.4(2)
C39 C40 C45 C44 -173.3(2)
C40 C41 C42 C43 0.2(3)
C40 C41 C42 C46 -175.7(2)
C41 C40 C45 C44 1.9(3)
C41 C42 C43 C44 0.8(3)
C41 C42 C46 C47 -14.3(3)
C41 C42 C46 C48 106.5(3)
C41 C42 C46 C49 -134.7(3)
C42 C43 C44 C45 -0.4(3)
C42 C43 C44 C50 -178.8(2)
C43 C42 C46 C47 169.9(2)
C43 C42 C46 C48 -69.3(3)
C43 C42 C46 C49 49.5(3)
C43 C44 C45 C40 -0.9(3)
C43 C44 C50 C51 179.3(2)
C43 C44 C50 C52 -59.7(3)
C43 C44 C50 C53 59.9(3)
C45 C40 C41 C42 -1.5(3)
C45 C44 C50 C51 1.0(3)
C45 C44 C50 C52 121.9(2)
C45 C44 C50 C53 -118.4(2)
C46 C42 C43 C44 176.8(2)
C50 C44 C45 C40 177.4(2)
C54 N5 C13 N4 -165.32(19)
C54 N5 C13 C12 17.5(3)
C54 N5 C14 C15 -13.4(3)
C54 N5 C14 C19 165.49(18)
C54 C55 C56 C57 -177.0(2)
C54 C55 C60 C59 176.9(2)
C55 C56 C57 C58 -0.3(3)
C55 C56 C57 C61 -178.7(2)
C56 C55 C60 C59 -0.9(3)
C56 C57 C58 C59 -0.2(3)
C56 C57 C61 C62 70.7(3)
C56 C57 C61 C63 -48.6(3)
C56 C57 C61 C64 -169.9(2)
C57 C58 C59 C60 0.2(3)
C57 C58 C59 C65 -177.9(2)
C58 C57 C61 C62 -107.6(2)
C58 C57 C61 C63 133.1(2)
C58 C57 C61 C64 11.8(3)
C58 C59 C60 C55 0.3(3)
C58 C59 C65 C66 -132.0(2)
C58 C59 C65 C67 107.7(2)
C58 C59 C65 C68 -12.8(3)
C60 C55 C56 C57 0.9(3)
C60 C59 C65 C66 50.0(3)
C60 C59 C65 C67 -70.3(3)
C60 C59 C65 C68 169.2(2)
C61 C57 C58 C59 178.1(2)
C65 C59 C60 C55 178.5(2)
C69 N7 C25 C20 166.83(17)
C69 N7 C25 C24 -12.3(3)
C69 N7 C26 N6 -166.37(18)
C69 N7 C26 C27 14.9(3)
C69 C70 C71 C72 178.94(19)
C69 C70 C75 C74 -178.7(2)
C70 C71 C72 C73 -0.3(3)
C70 C71 C72 C76 178.6(2)
C71 C70 C75 C74 0.6(3)
C71 C72 C73 C74 0.8(3)
C71 C72 C76 C77 179.9(2)
C71 C72 C76 C78 59.3(3)
C71 C72 C76 C79 -61.1(3)
C72 C73 C74 C75 -0.5(3)
C72 C73 C74 C95 178.6(2)
C73 C72 C76 C77 -1.2(3)
C73 C72 C76 C78 -121.8(2)
C73 C72 C76 C79 117.7(2)
C73 C74 C75 C70 -0.2(3)
C73 C74 C95 C96 -171.2(3)
C73 C74 C95 C97 -57.2(3)
C73 C74 C95 C98 64.2(4)
C73 C74 C95 C96A -131.8(6)
C73 C74 C95 C97A -2.0(5)
C73 C74 C95 C98A 108.5(5)
C75 C70 C71 C72 -0.3(3)
C75 C74 C95 C96 7.9(4)
C75 C74 C95 C97 121.9(3)
C75 C74 C95 C98 -116.8(3)
C75 C74 C95 C96A 47.3(6)
C75 C74 C95 C97A 177.0(5)
C75 C74 C95 C98A -72.4(5)
C76 C72 C73 C74 -178.1(2)
C80 N10 C32 N9 -171.5(2)
C80 N10 C32 C31 14.4(3)
C80 N10 C38 C33 171.7(2)
C80 N10 C38 C37 -9.9(4)
C80 C81 C82 C83 178.2(2)
C80 C81 C86 C85 -175.6(2)
C81 C82 C83 C84 -2.3(3)
C81 C82 C83 C87 177.5(2)
C82 C81 C86 C85 2.9(3)
C82 C83 C84 C85 2.3(4)
C82 C83 C87 C88 -65.4(3)
C82 C83 C87 C89 53.7(3)
C82 C83 C87 C90 174.2(2)
C83 C84 C85 C86 0.2(4)
C83 C84 C85 C91 -177.0(2)
C84 C83 C87 C88 114.3(3)
C84 C83 C87 C89 -126.6(3)
C84 C83 C87 C90 -6.1(3)
C84 C85 C86 C81 -2.9(4)
C84 C85 C91 C92 -52.5(3)
C84 C85 C91 C93 66.9(3)
C84 C85 C91 C94 -173.4(2)
C86 C81 C82 C83 -0.3(3)
C86 C85 C91 C92 130.4(2)
C86 C85 C91 C93 -110.1(3)
C86 C85 C91 C94 9.6(3)
C87 C83 C84 C85 -177.4(2)
C91 C85 C86 C81 174.2(2)
C95 C74 C75 C70 -179.3(2)

loop_
_smtbx_masks_void_nr
_smtbx_masks_void_average_x
_smtbx_masks_void_average_y
_smtbx_masks_void_average_z
_smtbx_masks_void_volume
_smtbx_masks_void_count_electrons
1 -0.137 0.238 0.656 22.9 0.3
2 0.000 0.500 0.500 42.0 11.8
3 0.137 0.762 0.344 22.9 0.2
4 0.393 0.206 0.202 77.9 0.9
5 0.607 0.794 0.798 77.9 0.9
